data_4034257
loop_
_publ_author_name
'Liu, Yujia'
'Berg\`es, Julien'
'Zaid, Yassir'
'Chahdi, Fouad Ouazzani'
'Van Der Lee, Arie'
'Harakat, Dominique'
'Clot, Eric'
'Jaroschik, Florian'
'Taillefer, Marc'

_publ_section_title
;
 Aerobic and Ligand-Free Manganese-Catalyzed Homocoupling of Arenes or
 Aryl Halides via in Situ Formation of Aryllithiums.
;
_journal_issue 7
_journal_name_full 'The Journal of organic chemistry'
_journal_page_first 4413
_journal_page_last 4420
_journal_paper_doi 10.1021/acs.joc.8b02834
_journal_volume 84
_journal_year 2019
_chemical_formula_moiety 'C21 H18'
_chemical_formula_sum 'C21 H18'
_chemical_formula_weight 270.35
_space_group_IT_number 14
_space_group_name_Hall '-P 2ybc'
_space_group_name_H-M_alt 'P 1 21/c 1'
_symmetry_cell_setting monoclinic
_symmetry_space_group_name_Hall '-P 2ybc'
_symmetry_space_group_name_H-M 'P 1 21/c 1'
_atom_sites_solution_hydrogens difmap
_atom_sites_solution_primary iterative
_cell_angle_alpha 90
_cell_angle_beta 106.322(11)
_cell_angle_gamma 90
_cell_formula_units_Z 4
_cell_length_a 7.7369(7)
_cell_length_b 18.281(2)
_cell_length_c 10.7850(11)
_cell_measurement_reflns_used 1135
_cell_measurement_temperature 175
_cell_measurement_theta_max 26.4600
_cell_measurement_theta_min 2.3080
_cell_volume 1463.9(3)
_computing_cell_refinement 'CrysAlisPro 1.171.38.43c (Rigaku OD, 2015)'
_computing_data_collection 'CrysAlisPro 1.171.38.43c (Rigaku OD, 2015)'
_computing_data_reduction 'CrysAlisPro 1.171.38.43c (Rigaku OD, 2015)'
_computing_molecular_graphics 'CAMERON (Watkin et al., 1996)'
_computing_publication_material 'CRYSTALS (Betteridge et al., 2003)'
_computing_structure_refinement 'CRYSTALS (Betteridge et al., 2003)'
_computing_structure_solution 'Superflip (Palatinus & Chapuis, 2007)'
_diffrn_ambient_temperature 175
_diffrn_detector 'CCD plate'
_diffrn_detector_area_resol_mean 16.0143
_diffrn_detector_type Sapphire3
_diffrn_measured_fraction_theta_full 0.997
_diffrn_measured_fraction_theta_max 0.852
_diffrn_measurement_details
;
List of Runs (angles in degrees, time in seconds):

  # Type    Start    End  Width  t~exp~   \w     \q     \k     \f   Frames
--------------------------------------------------------------------------
  1  \w    -23.00  24.00   1.00  125.00    --  -16.62-100.00  30.00   47
  2  \w     43.00  80.00   1.00  125.00    --   17.25  57.00 -30.00   37
  3  \w    -50.00  88.00   1.00  125.00    --   17.25   0.00 150.00  138
;
_diffrn_measurement_device Area
_diffrn_measurement_device_type 'Xcalibur, Sapphire3, Gemini'
_diffrn_measurement_method '\w scans'
_diffrn_orient_matrix_UB_11 -0.0073356000
_diffrn_orient_matrix_UB_12 0.0282539000
_diffrn_orient_matrix_UB_13 -0.0461982000
_diffrn_orient_matrix_UB_21 0.0687378000
_diffrn_orient_matrix_UB_22 0.0199258000
_diffrn_orient_matrix_UB_23 0.0447314000
_diffrn_orient_matrix_UB_31 0.0659908000
_diffrn_orient_matrix_UB_32 -0.0175558000
_diffrn_orient_matrix_UB_33 -0.0237639000
_diffrn_radiation_monochromator graphite
_diffrn_radiation_type 'Mo K\a'
_diffrn_radiation_wavelength 0.71073
_diffrn_reflns_av_R_equivalents 0.029
_diffrn_reflns_av_unetI/netI 0.0473
_diffrn_reflns_limit_h_max 6
_diffrn_reflns_limit_h_min -10
_diffrn_reflns_limit_k_max 18
_diffrn_reflns_limit_k_min -24
_diffrn_reflns_limit_l_max 14
_diffrn_reflns_limit_l_min -12
_diffrn_reflns_number 6913
_diffrn_reflns_theta_full 26.491
_diffrn_reflns_theta_max 29.106
_diffrn_reflns_theta_min 2.228
_exptl_absorpt_coefficient_mu 0.069
_exptl_absorpt_correction_T_max 1.00000
_exptl_absorpt_correction_T_min 0.96399
_exptl_absorpt_correction_type multi-scan
_exptl_absorpt_process_details
;
CrysAlisPro 1.171.38.43c (Rigaku Oxford Diffraction, 2015)
Empirical absorption correction using spherical harmonics,
 implemented in SCALE3 ABSPACK scaling algorithm.
;
_exptl_crystal_colour colourless
_exptl_crystal_density_diffrn 1.227
_exptl_crystal_density_method 'not measured'
_exptl_crystal_description prism
_exptl_crystal_F_000 576
_exptl_crystal_size_max 0.300
_exptl_crystal_size_mid 0.120
_exptl_crystal_size_min 0.050
_refine_diff_density_max 0.81
_refine_diff_density_min -0.48
_refine_ls_extinction_method None
_refine_ls_goodness_of_fit_ref 1.1170
_refine_ls_hydrogen_treatment constr
_refine_ls_matrix_type full
_refine_ls_number_parameters 190
_refine_ls_number_reflns 1875
_refine_ls_number_restraints 0
_refine_ls_R_factor_all 0.1969
_refine_ls_R_factor_gt 0.1258
_refine_ls_shift/su_max 0.0000637
_refine_ls_shift/su_mean 0.0000121
_refine_ls_structure_factor_coef F
_refine_ls_weighting_details
;
 Method, part 1, Chebychev polynomial, (Watkin, 1994, Prince, 1982) 
 [weight] = 1.0/[A~0~*T~0~(x)+A~1~*T~1~(x) ... +A~n-1~]*T~n-1~(x)] 
 where A~i~ are the Chebychev coefficients listed below and x= Fcalc/Fmax 
 Method = Robust Weighting (Prince, 1982)
 W = [weight] * [1-(deltaF/6*sigmaF)^2^]^2^ 
 A~i~ are: 
 15.9 12.0 13.6 4.76 
;
_refine_ls_weighting_scheme calc
_refine_ls_wR_factor_all 0.1285
_refine_ls_wR_factor_gt 0.1028
_refine_ls_wR_factor_ref 0.1028
_reflns_limit_h_max 10
_reflns_limit_h_min -10
_reflns_limit_k_max 24
_reflns_limit_k_min 0
_reflns_limit_l_max 14
_reflns_limit_l_min 0
_reflns_number_gt 1875
_reflns_number_total 3353
_reflns_threshold_expression I>2.0\s(I)
_oxford_diffrn_Wilson_B_factor 2.84
_oxford_diffrn_Wilson_scale 0.10
_oxford_refine_ls_r_factor_ref 0.1258
_oxford_refine_ls_scale 3.92(2)
_oxford_reflns_number_all 3353
_oxford_reflns_threshold_expression_ref I>2.0\s(I)
_cod_data_source_file jo8b02834_si_001.cif
_cod_data_source_block 1
_cod_original_cell_volume 1463.94(15)
_cod_original_sg_symbol_H-M 'P 21/c '
_cod_database_code 4034257
_cell_oxdiff_length_a 7.7350(6)
_cell_oxdiff_length_b 18.2926(18)
_cell_oxdiff_length_c 10.7829(10)
_cell_oxdiff_angle_alpha 90.055(8)
_cell_oxdiff_angle_beta 106.360(8)
_cell_oxdiff_angle_gamma 90.042(7)
_cell_oxdiff_volume 1463.9(2)
_oxdiff_exptl_absorpt_empirical_full_min 0.942
_oxdiff_exptl_absorpt_empirical_full_max 1.060
_oxdiff_exptl_absorpt_empirical_details
;
Empirical correction (ABSPACK) includes:
- Absorption correction using spherical harmonics
- Frame scaling
;
_montpellier_reflns_maxres 0.80
_montpellier_reflns_completeness_maxres 99.87
_montpellier_reflns_redundancy_maxres 2.13

loop_
_symmetry_equiv_pos_as_xyz
x,y,z
-x,-y,-z
x,-y+1/2,z+1/2
-x,y+1/2,-z+1/2

loop_
_atom_site_label
_atom_site_type_symbol
_atom_site_fract_x
_atom_site_fract_y
_atom_site_fract_z
_atom_site_U_iso_or_equiv
_atom_site_occupancy
_atom_site_adp_type
_atom_site_refinement_flags_posn
C1 C 0.2795(5) 0.3007(2) 0.1124(3) 0.0393 1.0000 Uani .
C2 C 0.3730(5) 0.2689(2) 0.2324(4) 0.0403 1.0000 Uani .
C3 C 0.4839(5) 0.3144(3) 0.3368(4) 0.0471 1.0000 Uani .
C4 C 0.4932(5) 0.3903(3) 0.3219(4) 0.0519 1.0000 Uani .
C5 C 0.3944(5) 0.4239(2) 0.2005(4) 0.0482 1.0000 Uani .
C6 C 0.2929(5) 0.3806(2) 0.0976(4) 0.0472 1.0000 Uani .
C7 C 0.2048(6) 0.4167(3) -0.0193(4) 0.0527 1.0000 Uani .
C8 C 0.2145(6) 0.4924(3) -0.0330(5) 0.0644 1.0000 Uani .
C9 C 0.3118(7) 0.5322(3) 0.0712(6) 0.0708 1.0000 Uani .
C10 C 0.3977(6) 0.4998(3) 0.1827(5) 0.0668 1.0000 Uani .
C11 C 0.1253(7) 0.5285(3) -0.1557(5) 0.0810 1.0000 Uani .
C12 C 0.6019(6) 0.4304(3) 0.4283(5) 0.0703 1.0000 Uani .
C13 C 0.6946(6) 0.3966(4) 0.5393(5) 0.0785 1.0000 Uani .
C14 C 0.6887(6) 0.3225(4) 0.5548(5) 0.0702 1.0000 Uani .
C15 C 0.5857(6) 0.2827(3) 0.4555(4) 0.0588 1.0000 Uani .
C16 C 0.7968(7) 0.2891(4) 0.6794(4) 0.0996 1.0000 Uani .
C17 C 0.3544(5) 0.1942(2) 0.2460(4) 0.0496 1.0000 Uani .
C18 C 0.2570(5) 0.1518(2) 0.1484(4) 0.0525 1.0000 Uani .
C19 C 0.1686(5) 0.1811(2) 0.0273(4) 0.0497 1.0000 Uani .
C20 C 0.1796(5) 0.2557(2) 0.0124(4) 0.0468 1.0000 Uani .
C21 C 0.0689(6) 0.1339(3) -0.0832(5) 0.0709 1.0000 Uani .
H71 H 0.1355 0.3884 -0.0896 0.0636 1.0000 Uiso R
H91 H 0.3160 0.5836 0.0599 0.0863 1.0000 Uiso R
H101 H 0.4635 0.5295 0.2512 0.0789 1.0000 Uiso R
H121 H 0.6076 0.4807 0.4208 0.0847 1.0000 Uiso R
H131 H 0.7657 0.4246 0.6066 0.0929 1.0000 Uiso R
H151 H 0.5776 0.2319 0.4644 0.0707 1.0000 Uiso R
H161 H 0.7708 0.2375 0.6779 0.1481 1.0000 Uiso R
H162 H 0.9233 0.2955 0.6915 0.1477 1.0000 Uiso R
H163 H 0.7646 0.3103 0.7509 0.1483 1.0000 Uiso R
H171 H 0.4097 0.1723 0.3233 0.0600 1.0000 Uiso R
H181 H 0.2482 0.1015 0.1617 0.0637 1.0000 Uiso R
H201 H 0.1164 0.2764 -0.0664 0.0555 1.0000 Uiso R
H211 H 0.0146 0.1625 -0.1575 0.1065 1.0000 Uiso R
H212 H 0.1502 0.1008 -0.1046 0.1062 1.0000 Uiso R
H213 H -0.0223 0.1062 -0.0612 0.1064 1.0000 Uiso R
H111 H 0.0647 0.4926 -0.2161 0.0986 1.0000 Uiso R
H112 H 0.2124 0.5527 -0.1881 0.0986 1.0000 Uiso R
H113 H 0.0406 0.5632 -0.1429 0.0986 1.0000 Uiso R

loop_
_atom_site_aniso_label
_atom_site_aniso_U_11
_atom_site_aniso_U_22
_atom_site_aniso_U_33
_atom_site_aniso_U_23
_atom_site_aniso_U_13
_atom_site_aniso_U_12
C1 0.0329(18) 0.047(2) 0.043(2) 0.0005(19) 0.0183(17) 0.0029(17)
C2 0.0332(19) 0.047(2) 0.046(2) 0.0028(19) 0.0196(17) 0.0083(17)
C3 0.0298(19) 0.080(3) 0.034(2) -0.001(2) 0.0148(17) 0.003(2)
C4 0.041(2) 0.064(3) 0.059(3) -0.004(2) 0.027(2) 0.004(2)
C5 0.045(2) 0.042(2) 0.064(3) -0.010(2) 0.027(2) -0.0024(18)
C6 0.041(2) 0.060(3) 0.048(2) 0.013(2) 0.0256(19) 0.014(2)
C7 0.054(3) 0.057(3) 0.053(3) 0.010(2) 0.025(2) 0.014(2)
C8 0.055(3) 0.076(3) 0.076(3) 0.040(3) 0.040(3) 0.031(2)
C9 0.069(3) 0.058(3) 0.094(4) -0.007(3) 0.038(3) -0.006(3)
C10 0.055(3) 0.065(3) 0.084(4) -0.007(3) 0.026(3) -0.001(2)
C11 0.084(4) 0.085(4) 0.078(4) 0.015(3) 0.029(3) 0.016(3)
C12 0.054(3) 0.077(4) 0.089(4) -0.035(3) 0.035(3) -0.014(3)
C13 0.040(3) 0.151(6) 0.043(3) -0.027(3) 0.009(2) -0.011(3)
C14 0.037(2) 0.129(5) 0.049(3) -0.006(3) 0.019(2) -0.013(3)
C15 0.040(2) 0.085(3) 0.055(3) 0.005(3) 0.020(2) -0.001(2)
C16 0.053(3) 0.201(7) 0.042(3) 0.007(4) 0.009(2) -0.012(4)
C17 0.044(2) 0.057(3) 0.047(2) 0.010(2) 0.0122(19) 0.007(2)
C18 0.048(2) 0.046(2) 0.070(3) 0.012(2) 0.027(2) 0.0108(19)
C19 0.038(2) 0.052(3) 0.065(3) -0.020(2) 0.024(2) -0.0057(18)
C20 0.038(2) 0.062(3) 0.043(2) 0.004(2) 0.0155(18) 0.0055(18)
C21 0.056(3) 0.089(4) 0.074(3) -0.019(3) 0.029(2) -0.014(3)

loop_
_atom_type_symbol
_atom_type_scat_dispersion_real
_atom_type_scat_dispersion_imag
_atom_type_scat_Cromer_Mann_a1
_atom_type_scat_Cromer_Mann_b1
_atom_type_scat_Cromer_Mann_a2
_atom_type_scat_Cromer_Mann_b2
_atom_type_scat_Cromer_Mann_a3
_atom_type_scat_Cromer_Mann_b3
_atom_type_scat_Cromer_Mann_a4
_atom_type_scat_Cromer_Mann_b4
_atom_type_scat_Cromer_Mann_c
_atom_type_scat_source
C 0.0033 0.0016 2.3100 20.8439 1.0200 10.2075 1.5886 0.5687 0.8650 51.6512 0.2156 'International Tables Vol C 4.2.6.8 and 6.1.1.4'
H 0.0000 0.0000 0.4930 10.5109 0.3229 26.1257 0.1402 3.1424 0.0408 57.7998 0.0030 'International Tables Vol C 4.2.6.8 and 6.1.1.4'

loop_
_montpellier_diffrn_reflns_class_number
_montpellier_diffrn_reflns_class_d_res_high
_montpellier_diffrn_reflns_class_d_res_low
_montpellier_diffrn_reflns_class_redundancy
_montpellier_diffrn_reflns_class_av_i/ui
_diffrn_reflns_class_av_R_eq
_montpellier_diffrn_reflns_class_completeness_shell
_montpellier_diffrn_reflns_class_cumul_completeness
0 100.0 1.70 3.4 44.86 0.016 99.7 99.71
1 1.70 1.33 2.8 11.90 0.042 100.0 99.86
2 1.33 1.16 2.5 9.96 0.049 100.0 99.90
3 1.16 1.05 2.1 6.74 0.068 100.0 99.93
4 1.05 0.97 1.9 3.96 0.105 100.0 99.94
5 0.97 0.92 1.8 2.77 0.164 100.0 99.95
6 0.92 0.87 1.6 2.37 0.177 100.0 99.96
7 0.87 0.83 1.6 2.05 0.290 99.7 99.93
8 0.83 0.80 1.5 2.04 0.230 99.4 99.87
9 0.80 0.73 1.3 1.45 0.288 37.6 85.40

loop_
_geom_angle_atom_site_label_1
_geom_angle_atom_site_label_2
_geom_angle_atom_site_label_3
_geom_angle
_geom_angle_publ_flag
C2 C1 C6 118.1(4) yes
C2 C1 C20 119.4(4) yes
C6 C1 C20 122.5(4) yes
C1 C2 C3 120.4(4) yes
C1 C2 C17 117.3(4) yes
C3 C2 C17 122.2(4) yes
C2 C3 C4 120.7(4) yes
C2 C3 C15 121.1(5) yes
C4 C3 C15 118.2(5) yes
C3 C4 C5 119.4(4) yes
C3 C4 C12 117.1(5) yes
C5 C4 C12 123.5(5) yes
C4 C5 C6 120.4(4) yes
C4 C5 C10 121.1(4) yes
C6 C5 C10 118.5(5) yes
C1 C6 C5 120.8(4) yes
C1 C6 C7 121.7(4) yes
C5 C6 C7 117.5(5) yes
C6 C7 C8 122.0(5) yes
C6 C7 H71 118.7 no
C8 C7 H71 119.3 no
C7 C8 C9 118.1(5) yes
C7 C8 C11 121.1(6) yes
C9 C8 C11 120.8(5) yes
C8 C9 C10 121.5(5) yes
C8 C9 H91 116.7 no
C10 C9 H91 121.8 no
C5 C10 C9 122.5(5) yes
C5 C10 H101 119.2 no
C9 C10 H101 118.3 no
C8 C11 H111 108.9 no
C8 C11 H112 109.7 no
H111 C11 H112 109.5 no
C8 C11 H113 109.8 no
H111 C11 H113 109.5 no
H112 C11 H113 109.5 no
C4 C12 C13 121.6(6) yes
C4 C12 H121 118.3 no
C13 C12 H121 120.2 no
C12 C13 C14 122.1(5) yes
C12 C13 H131 119.1 no
C14 C13 H131 118.8 no
C13 C14 C15 117.9(5) yes
C13 C14 C16 119.0(6) yes
C15 C14 C16 123.1(6) yes
C3 C15 C14 123.1(6) yes
C3 C15 H151 117.3 no
C14 C15 H151 119.6 no
C14 C16 H161 108.9 no
C14 C16 H162 111.3 no
H161 C16 H162 108.8 no
C14 C16 H163 110.5 no
H161 C16 H163 108.1 no
H162 C16 H163 109.2 no
C2 C17 C18 122.3(4) yes
C2 C17 H171 119.5 no
C18 C17 H171 118.3 no
C17 C18 C19 121.8(4) yes
C17 C18 H181 119.5 no
C19 C18 H181 118.7 no
C18 C19 C20 117.2(4) yes
C18 C19 C21 122.0(4) yes
C20 C19 C21 120.8(5) yes
C1 C20 C19 122.0(4) yes
C1 C20 H201 119.8 no
C19 C20 H201 118.2 no
C19 C21 H211 111.1 no
C19 C21 H212 109.5 no
H211 C21 H212 108.2 no
C19 C21 H213 111.1 no
H211 C21 H213 108.7 no
H212 C21 H213 108.2 no

loop_
_geom_bond_atom_site_label_1
_geom_bond_atom_site_label_2
_geom_bond_distance
_geom_bond_publ_flag
C1 C2 1.418(5) yes
C1 C6 1.477(5) yes
C1 C20 1.402(5) yes
C2 C3 1.467(6) yes
C2 C17 1.384(6) yes
C3 C4 1.402(6) yes
C3 C15 1.424(6) yes
C4 C5 1.454(6) yes
C4 C12 1.421(7) yes
C5 C6 1.409(6) yes
C5 C10 1.402(6) yes
C6 C7 1.417(6) yes
C7 C8 1.397(7) yes
C7 H71 0.949 no
C8 C9 1.373(7) yes
C8 C11 1.466(6) yes
C9 C10 1.337(7) yes
C9 H91 0.949 no
C10 H101 0.941 no
C11 H111 0.950 no
C11 H112 0.950 no
C11 H113 0.950 no
C12 C13 1.358(8) yes
C12 H121 0.926 no
C13 C14 1.367(8) yes
C13 H131 0.931 no
C14 C15 1.354(6) yes
C14 C16 1.499(7) yes
C15 H151 0.938 no
C16 H161 0.963 no
C16 H162 0.957 no
C16 H163 0.957 no
C17 C18 1.353(6) yes
C17 H171 0.915 no
C18 C19 1.400(6) yes
C18 H181 0.936 no
C19 C20 1.379(6) yes
C19 C21 1.498(6) yes
C20 H201 0.934 no
C21 H211 0.950 no
C21 H212 0.947 no
C21 H213 0.950 no
